data_7048494
loop_
_publ_author_name
'Ma, Chenxi'
'Hill, Anthony F.'

_publ_section_title
;
 Methimazolyl based diptych bicyclo-[3.3.0]-ruthenaboratranes.
;
_journal_issue 6
_journal_name_full 'Dalton transactions (Cambridge, England : 2003)'
_journal_page_first 1976
_journal_page_last 1992
_journal_paper_doi 10.1039/c8dt04813d
_journal_volume 48
_journal_year 2019
_chemical_formula_moiety 'C35 H32 B N4 O P Ru S2, C H Cl3'
_chemical_formula_sum 'C36 H33 B Cl3 N4 O P Ru S2'
_chemical_formula_weight 850.98
_space_group_crystal_system triclinic
_space_group_IT_number 2
_space_group_name_Hall '-P 1'
_space_group_name_H-M_alt 'P -1'
_symmetry_space_group_name_Hall '-P 1'
_symmetry_space_group_name_H-M 'P -1'
_atom_sites_solution_hydrogens mixed
_atom_sites_solution_primary dual
_audit_creation_date 2018-07-31
_audit_creation_method
;
Olex2 1.2
(compiled 2017.08.10 svn.r3458 for OlexSys, GUI svn.r5381)
;
_audit_update_record
;
2018-11-26 deposited with the CCDC.
2019-01-03 downloaded from the CCDC.
;
_cell_angle_alpha 73.725(4)
_cell_angle_beta 82.147(4)
_cell_angle_gamma 65.670(6)
_cell_formula_units_Z 2
_cell_length_a 9.9810(7)
_cell_length_b 11.0018(6)
_cell_length_c 19.3279(8)
_cell_measurement_reflns_used 10533
_cell_measurement_temperature 150.00(10)
_cell_measurement_theta_max 73.4880
_cell_measurement_theta_min 4.8480
_cell_volume 1855.8(2)
_computing_cell_refinement 'CrysAlisPro 1.171.38.46 (Rigaku OD, 2015)'
_computing_data_collection 'CrysAlisPro 1.171.38.46 (Rigaku OD, 2015)'
_computing_data_reduction 'CrysAlisPro 1.171.38.46 (Rigaku OD, 2015)'
_computing_molecular_graphics 'Olex2 (Dolomanov et al., 2009)'
_computing_publication_material 'Olex2 (Dolomanov et al., 2009)'
_computing_structure_refinement 'ShelXL (Sheldrick, 2015)'
_computing_structure_solution 'ShelXT (Sheldrick, 2015)'
_diffrn_ambient_environment N~2~
_diffrn_ambient_temperature 150.00(10)
_diffrn_detector 'CCD plate'
_diffrn_detector_area_resol_mean 8.1297
_diffrn_detector_type EosS2
_diffrn_measured_fraction_theta_full 1.000
_diffrn_measured_fraction_theta_max 0.993
_diffrn_measurement_details
;
List of Runs (angles in degrees, time in seconds):

  # Type    Start    End  Width  t~exp~   \w     \q     \k     \f   Frames
#--------------------------------------------------------------------------
  1  \w      9.00  87.00   1.00    2.00    --   36.95  19.00  60.00   78
  2  \w     60.00  99.00   1.00    2.00    --   36.95  57.00  60.00   39
  3  \w     49.00 104.00   1.00    2.00    --   36.95  57.00 -60.00   55
  4  \w     92.00 126.00   1.00    5.00    --  111.00 -50.00 -90.00   34
  5  \w    100.00 128.00   1.00    5.00    --  111.00 -38.00-120.00   28
  6  \w     94.00 136.00   1.00    5.00    --  111.00 -77.00-120.00   42
  7  \w     87.00 120.00   1.00    5.00    --  111.00-124.00-115.00   33
  8  \w     82.00 114.00   1.00    5.00    --  111.00-111.00-120.00   32
  9  \w     70.00  98.00   1.00    5.00    --  111.00-111.00 -30.00   28
 10  \w     99.00 124.00   1.00    5.00    --  111.00 -77.00   0.00   25
 11  \w     99.00 124.00   1.00    5.00    --  111.00 -64.00   0.00   25
 12  \w    104.00 129.00   1.00    5.00    --  111.00 -38.00  60.00   25
 13  \w     87.00 114.00   1.00    5.00    --  111.00 -92.00  90.00   27
 14  \w    103.00 128.00   1.00    5.00    --  111.00 -50.00 150.00   25
 15  \w     81.00 115.00   1.00    5.00    --  111.00-111.00 150.00   34
 16  \w     78.00 105.00   1.00    5.00    --  111.00 -64.00 120.00   27
 17  \w     81.00 114.00   1.00    5.00    --  111.00 -28.00  44.36   33
 18  \w    107.00 133.00   1.00    5.00    --  111.00  25.00 -30.00   26
 19  \w    100.00 172.00   1.00    5.00    --  111.00  38.00   0.00   72
 20  \w    133.00 169.00   1.00    5.00    --  111.00  50.00  60.00   36
 21  \w    145.00 176.00   1.00    5.00    --  111.00  38.00 120.00   31
 22  \w    105.00 177.00   1.00    5.00    --  111.00 111.00   0.00   72
 23  \w    113.00 147.00   1.00    5.00    --  111.00  64.00-120.00   34
 24  \w    136.00 178.00   1.00    5.00    --  111.00  64.00-150.00   42
 25  \w    129.00 178.00   1.00    5.00    --  111.00  25.00-180.00   49
 26  \w    111.00 136.00   1.00    5.00    --  111.00  50.00-180.00   25
 27  \w    102.00 128.00   1.00    5.00    --  111.00  64.00-150.00   26
 28  \w     86.00 164.00   1.00    5.00    --  111.00  25.00 -90.00   78
 29  \w     85.00 117.00   1.00    5.00    --  111.00  77.00  30.00   32
 30  \w     95.00 139.00   1.00    5.00    --  111.00  38.00 120.00   44
 31  \w     58.00 100.00   1.00    5.00    --  111.00 -77.00 120.00   42
 32  \w     63.00  89.00   1.00    5.00    --  111.00-111.00  90.00   26
 33  \w     42.00 115.00   1.00    5.00    --  111.00-111.00  60.00   73
 34  \w     62.00 107.00   1.00    5.00    --  111.00 -92.00 -30.00   45
 35  \w     70.00 114.00   1.00    5.00    --  111.00-111.00 -60.00   44
 36  \w     49.00  75.00   1.00    5.00    --  111.00 -38.00  60.00   26
 37  \w     56.00 104.00   1.00    5.00    --  111.00 -16.00  59.41   48
 38  \w     52.00 115.00   1.00    5.00    --  111.00 -50.00  60.00   63
 39  \w     42.00  68.00   1.00    5.00    --  111.00-111.00   0.00   26
 40  \w     51.00  77.00   1.00    5.00    --  111.00-111.00 -90.00   26
 41  \w     45.00  70.00   1.00    5.00    --  111.00-111.00-150.00   25
 42  \w     44.00 128.00   1.00    5.00    --  111.00 -50.00-150.00   84
 43  \w     43.00  75.00   1.00    5.00    --  111.00 -38.00-120.00   32
 44  \w     39.00  85.00   1.00    2.00    --   36.95-125.00-180.00   46
 45  \w     24.00  76.00   1.00    2.00    --   36.95 -99.00 -90.00   52
 46  \w     29.00  82.00   1.00    2.00    --   36.95-125.00  60.00   53
 47  \w     26.00  51.00   1.00    2.00    --   36.95 -57.00 150.00   25
 48  \w     16.00  43.00   1.00    2.00    --   36.95 -38.00 120.00   27
 49  \w     20.00  61.00   1.00    2.00    --   36.95  38.00 150.00   41
 50  \w     54.00  90.00   1.00    5.00    --  111.00 -50.00 150.00   36
 51  \w     43.00  71.00   1.00    5.00    --  111.00 -92.00  90.00   28
 52  \w    -31.00  -3.00   1.00    2.00    --   36.95 -38.00 120.00   28
 53  \w    -30.00  10.00   1.00    2.00    --   36.95 -57.00 150.00   40
 54  \w   -101.00 -62.00   1.00    2.00    --  -36.95-148.00  80.00   39
 55  \w     23.00  86.00   1.00    2.00    --   36.95  57.00 -90.00   63
 56  \w     67.00  93.00   1.00    5.00    --  111.00 178.00-150.00   26
 57  \w    105.00 130.00   1.00    5.00    --  111.00 178.00-150.00   25
 58  \w     94.00 136.00   1.00    5.00    --  111.00 178.00   0.00   42
 59  \w     68.00 124.00   1.00    5.00    --  111.00 178.00 150.00   56
 60  \w    -29.00  -2.00   1.00    2.00    --  -36.95 125.00  30.00   27
;
_diffrn_measurement_device 'four-circle diffractometer'
_diffrn_measurement_device_type 'SuperNova, Dual, Cu at zero, EosS2'
_diffrn_measurement_method '\w scans'
_diffrn_orient_matrix_type 'CrysAlisPro convention (1999,Acta A55,543-557)'
_diffrn_orient_matrix_UB_11 0.1206779000
_diffrn_orient_matrix_UB_12 0.0352150000
_diffrn_orient_matrix_UB_13 0.0210557000
_diffrn_orient_matrix_UB_21 0.0455878000
_diffrn_orient_matrix_UB_22 0.0370026000
_diffrn_orient_matrix_UB_23 -0.0800412000
_diffrn_orient_matrix_UB_31 -0.1098627000
_diffrn_orient_matrix_UB_32 0.1501884000
_diffrn_orient_matrix_UB_33 -0.0069849000
_diffrn_radiation_monochromator mirror
_diffrn_radiation_probe x-ray
_diffrn_radiation_type CuK\a
_diffrn_radiation_wavelength 1.54184
_diffrn_reflns_av_R_equivalents 0.0276
_diffrn_reflns_av_unetI/netI 0.0303
_diffrn_reflns_Laue_measured_fraction_full 1.000
_diffrn_reflns_Laue_measured_fraction_max 0.993
_diffrn_reflns_limit_h_max 12
_diffrn_reflns_limit_h_min -12
_diffrn_reflns_limit_k_max 13
_diffrn_reflns_limit_k_min -13
_diffrn_reflns_limit_l_max 23
_diffrn_reflns_limit_l_min -24
_diffrn_reflns_number 21826
_diffrn_reflns_point_group_measured_fraction_full 1.000
_diffrn_reflns_point_group_measured_fraction_max 0.993
_diffrn_reflns_theta_full 67.684
_diffrn_reflns_theta_max 73.936
_diffrn_reflns_theta_min 4.553
_diffrn_source 'micro-focus sealed X-ray tube'
_diffrn_source_type 'SuperNova (Cu) X-ray Source'
_exptl_absorpt_coefficient_mu 7.149
_exptl_absorpt_correction_T_max 1.00000
_exptl_absorpt_correction_T_min 0.94682
_exptl_absorpt_correction_type multi-scan
_exptl_absorpt_process_details
;
CrysAlisPro 1.171.38.46 (Rigaku Oxford Diffraction, 2015)
Empirical absorption correction using spherical harmonics,
 implemented in SCALE3 ABSPACK scaling algorithm.
;
_exptl_crystal_colour yellow
_exptl_crystal_colour_primary yellow
_exptl_crystal_density_diffrn 1.523
_exptl_crystal_description prism
_exptl_crystal_F_000 864
_exptl_crystal_size_max 0.113
_exptl_crystal_size_mid 0.082
_exptl_crystal_size_min 0.044
_refine_diff_density_max 1.372
_refine_diff_density_min -0.547
_refine_diff_density_rms 0.074
_refine_ls_extinction_method none
_refine_ls_goodness_of_fit_ref 1.024
_refine_ls_hydrogen_treatment mixed
_refine_ls_matrix_type full
_refine_ls_number_parameters 450
_refine_ls_number_reflns 7474
_refine_ls_number_restraints 0
_refine_ls_restrained_S_all 1.024
_refine_ls_R_factor_all 0.0363
_refine_ls_R_factor_gt 0.0323
_refine_ls_shift/su_max 0.002
_refine_ls_shift/su_mean 0.000
_refine_ls_structure_factor_coef Fsqd
_refine_ls_weighting_details 'w=1/[\s^2^(Fo^2^)+(0.0471P)^2^+1.2846P] where P=(Fo^2^+2Fc^2^)/3'
_refine_ls_weighting_scheme calc
_refine_ls_wR_factor_gt 0.0806
_refine_ls_wR_factor_ref 0.0834
_reflns_Friedel_coverage 0.000
_reflns_number_gt 6775
_reflns_number_total 7474
_reflns_threshold_expression 'I > 2\s(I)'
_cod_data_source_file c8dt04813d2.cif
_cod_data_source_block kmac181(3)_scale
_cod_depositor_comments 'Adding full bibliography for 7048492--7048500.cif.'
_cod_database_code 7048494
_shelx_shelxl_version_number 2018/1
_chemical_oxdiff_formula 'C36 H33 B N4 O P Ru S2 Cl3'
_shelx_space_group_comment
;
The symmetry employed for this shelxl refinement is uniquely defined
by the following loop, which should always be used as a source of
symmetry information in preference to the above space-group names.
They are only intended as comments.
;
_reflns_odcompleteness_completeness 98.54
_reflns_odcompleteness_iscentric 1
_reflns_odcompleteness_theta 74.33
_olex2_refinement_description
;
1. Fixed Uiso
 At 1.2 times of:
  All C(H) groups, {H36,H1A,H1B} of C36
 At 1.5 times of:
  {H18A,H18B,H18C} of C18, {H14A,H14B,H14C} of C14
2.a Ternary CH refined with riding coordinates:
 C51(H51)
2.b Aromatic/amide H refined with riding coordinates:
 C5(H5), C6(H6), C7(H7), C8(H8), C9(H9), C12(H12), C13(H13), C16(H16),
 C17(H17), C22(H22), C23(H23), C24(H24), C25(H25), C26(H26), C28(H28), C29(H29),
  C30(H30), C31(H31), C32(H32), C34(H34), C35(H35), C36(H36), C37(H37), C38(H38)
2.c Idealised Me refined as rotating group:
 C14(H14A,H14B,H14C), C18(H18A,H18B,H18C)
;
_ins_header
;
TITL KMAc181(3)_scale in P-1 
REM P-1 (#2 in standard setting)
CELL 1.54184   9.980972  11.001792  19.327890  73.7245  82.1472  65.6700
ZERR    2.00   0.000663   0.000619   0.000837   0.0044   0.0045   0.0059
LATT  1
SFAC C H B N O P S Cl Ru
UNIT 72.00 66.00 2.00 8.00 2.00 2.00 4.00 6.00 2.00
TREF
HKLF 4
END
;
_olex2_submission_special_instructions 'No special instructions were received'
_oxdiff_exptl_absorpt_empirical_details
;
Empirical correction (ABSPACK) includes:
- Absorption correction using spherical harmonics
- Frame scaling
;
_oxdiff_exptl_absorpt_empirical_full_max 1.192
_oxdiff_exptl_absorpt_empirical_full_min 0.846

loop_
_space_group_symop_operation_xyz
'x, y, z'
'-x, -y, -z'

loop_
_atom_site_label
_atom_site_type_symbol
_atom_site_fract_x
_atom_site_fract_y
_atom_site_fract_z
_atom_site_U_iso_or_equiv
_atom_site_adp_type
_atom_site_occupancy
_atom_site_site_symmetry_order
_atom_site_calc_flag
_atom_site_refinement_flags_posn
Ru1 Ru 0.19780(2) 0.65530(2) 0.71195(2) 0.01822(6) Uani 1 1 d .
S1 S 0.45544(6) 0.51640(6) 0.68424(3) 0.02232(12) Uani 1 1 d .
S2 S 0.13256(6) 0.68657(6) 0.58960(3) 0.02319(12) Uani 1 1 d .
P1 P 0.27067(6) 0.61085(6) 0.82868(3) 0.01912(12) Uani 1 1 d .
O1 O -0.1148(2) 0.8385(2) 0.73600(12) 0.0363(4) Uani 1 1 d .
N1 N 0.4616(2) 0.7745(2) 0.64570(11) 0.0214(4) Uani 1 1 d .
N2 N 0.6765(2) 0.6075(2) 0.64275(12) 0.0247(4) Uani 1 1 d .
N3 N 0.2363(2) 0.8901(2) 0.56825(11) 0.0213(4) Uani 1 1 d .
N4 N 0.1580(2) 0.8797(2) 0.47052(11) 0.0255(4) Uani 1 1 d .
C1 C 0.0033(3) 0.7674(2) 0.72873(12) 0.0215(5) Uani 1 1 d .
C2 C 0.1390(3) 0.4918(3) 0.73887(13) 0.0236(5) Uani 1 1 d .
C3 C 0.0917(3) 0.4031(3) 0.75583(14) 0.0262(5) Uani 1 1 d .
C4 C 0.0221(3) 0.3054(3) 0.77820(14) 0.0250(5) Uani 1 1 d .
C5 C -0.0941(3) 0.3265(3) 0.82913(18) 0.0367(6) Uani 1 1 d .
H5 H -0.120475 0.399097 0.850735 0.044 Uiso 1 1 calc R
C6 C -0.1703(4) 0.2408(4) 0.8479(2) 0.0452(8) Uani 1 1 d .
H6 H -0.247974 0.256941 0.881307 0.054 Uiso 1 1 calc R
C7 C -0.1307(3) 0.1307(3) 0.81664(19) 0.0404(7) Uani 1 1 d .
H7 H -0.180578 0.072182 0.829720 0.048 Uiso 1 1 calc R
C8 C -0.0167(3) 0.1089(3) 0.76613(16) 0.0323(6) Uani 1 1 d .
H8 H 0.008592 0.036558 0.744463 0.039 Uiso 1 1 calc R
C9 C 0.0604(3) 0.1941(3) 0.74737(15) 0.0282(5) Uani 1 1 d .
H9 H 0.138241 0.177016 0.714020 0.034 Uiso 1 1 calc R
C11 C 0.1785(2) 0.8212(2) 0.54219(13) 0.0215(4) Uani 1 1 d .
C12 C 0.2531(3) 0.9935(3) 0.51085(14) 0.0280(5) Uani 1 1 d .
H12 H 0.290776 1.056467 0.513652 0.034 Uiso 1 1 calc R
C13 C 0.2056(3) 0.9864(3) 0.45105(14) 0.0289(5) Uani 1 1 d .
H13 H 0.204901 1.042765 0.405021 0.035 Uiso 1 1 calc R
C14 C 0.1043(3) 0.8331(3) 0.42101(15) 0.0356(6) Uani 1 1 d .
H14A H 0.184425 0.788728 0.391126 0.053 Uiso 1 1 calc GR
H14B H 0.030739 0.910637 0.391275 0.053 Uiso 1 1 calc GR
H14C H 0.062207 0.769078 0.447904 0.053 Uiso 1 1 calc GR
C15 C 0.5309(3) 0.6372(2) 0.65608(12) 0.0210(4) Uani 1 1 d .
C16 C 0.5671(3) 0.8311(3) 0.62507(14) 0.0266(5) Uani 1 1 d .
H16 H 0.549182 0.924240 0.614599 0.032 Uiso 1 1 calc R
C17 C 0.6991(3) 0.7282(3) 0.62290(14) 0.0278(5) Uani 1 1 d .
H17 H 0.788695 0.736767 0.610383 0.033 Uiso 1 1 calc R
C18 C 0.7882(3) 0.4709(3) 0.64227(17) 0.0353(6) Uani 1 1 d .
H18A H 0.771961 0.404414 0.682998 0.053 Uiso 1 1 calc GR
H18B H 0.883873 0.470235 0.644868 0.053 Uiso 1 1 calc GR
H18C H 0.782253 0.448257 0.598610 0.053 Uiso 1 1 calc GR
C21 C 0.3768(3) 0.4339(3) 0.87905(13) 0.0230(5) Uani 1 1 d .
C22 C 0.4109(3) 0.3197(3) 0.85183(14) 0.0255(5) Uani 1 1 d .
H22 H 0.382331 0.331337 0.805776 0.031 Uiso 1 1 calc R
C23 C 0.4878(3) 0.1878(3) 0.89379(16) 0.0305(5) Uani 1 1 d .
H23 H 0.510095 0.111616 0.875616 0.037 Uiso 1 1 calc R
C24 C 0.5315(3) 0.1693(3) 0.96249(16) 0.0320(6) Uani 1 1 d .
H24 H 0.583157 0.081103 0.990090 0.038 Uiso 1 1 calc R
C25 C 0.4980(3) 0.2826(3) 0.98992(14) 0.0300(5) Uani 1 1 d .
H25 H 0.526914 0.270628 1.035938 0.036 Uiso 1 1 calc R
C26 C 0.4209(3) 0.4143(3) 0.94831(14) 0.0261(5) Uani 1 1 d .
H26 H 0.398439 0.490078 0.966799 0.031 Uiso 1 1 calc R
C27 C 0.3890(3) 0.7004(3) 0.82900(12) 0.0220(5) Uani 1 1 d .
C28 C 0.5421(3) 0.6329(3) 0.82485(13) 0.0237(5) Uani 1 1 d .
H28 H 0.584870 0.538569 0.828847 0.028 Uiso 1 1 calc R
C29 C 0.6308(3) 0.7074(3) 0.81471(15) 0.0298(5) Uani 1 1 d .
H29 H 0.732396 0.662806 0.810661 0.036 Uiso 1 1 calc R
C30 C 0.5681(3) 0.8474(3) 0.81066(15) 0.0318(6) Uani 1 1 d .
H30 H 0.627623 0.896054 0.805270 0.038 Uiso 1 1 calc R
C31 C 0.4170(3) 0.9145(3) 0.81463(15) 0.0297(5) Uani 1 1 d .
H31 H 0.374940 1.008454 0.811812 0.036 Uiso 1 1 calc R
C32 C 0.3275(3) 0.8421(3) 0.82282(14) 0.0258(5) Uani 1 1 d .
H32 H 0.225852 0.888481 0.824191 0.031 Uiso 1 1 calc R
C33 C 0.1200(3) 0.6656(3) 0.89375(13) 0.0259(5) Uani 1 1 d .
C34 C 0.1157(3) 0.7405(3) 0.94225(16) 0.0361(6) Uani 1 1 d .
H34 H 0.192844 0.766888 0.942835 0.043 Uiso 1 1 calc R
C35 C -0.0039(4) 0.7757(4) 0.98963(18) 0.0466(8) Uani 1 1 d .
H35 H -0.007548 0.827599 1.020957 0.056 Uiso 1 1 calc R
C36 C -0.1178(3) 0.7340(4) 0.99058(17) 0.0482(8) Uani 1 1 d .
H36 H -0.197598 0.757761 1.022384 0.058 Uiso 1 1 calc R
H1A H 0.229(5) 0.806(4) 0.693(2) 0.058 Uiso 1 1 d R
H1B H 0.267(5) 0.966(4) 0.658(2) 0.058 Uiso 1 1 d R
C37 C -0.1121(3) 0.6572(4) 0.94420(17) 0.0455(8) Uani 1 1 d .
H37 H -0.187156 0.627183 0.945493 0.055 Uiso 1 1 calc R
C38 C 0.0050(3) 0.6241(3) 0.89547(15) 0.0344(6) Uani 1 1 d .
H38 H 0.006715 0.573796 0.863663 0.041 Uiso 1 1 calc R
B1 B 0.2948(3) 0.8596(3) 0.64394(14) 0.0210(5) Uani 1 1 d .
Cl52 Cl 0.80570(9) 0.67184(9) 0.43826(5) 0.04691(18) Uani 1 1 d .
Cl53 Cl 0.56139(10) 0.81497(8) 0.34001(4) 0.04639(18) Uani 1 1 d .
Cl54 Cl 0.52506(8) 0.65423(8) 0.48212(4) 0.04229(17) Uani 1 1 d .
C51 C 0.6477(3) 0.6675(3) 0.40902(15) 0.0325(6) Uani 1 1 d .
H51 H 0.678106 0.586058 0.389999 0.039 Uiso 1 1 calc R

loop_
_atom_site_aniso_label
_atom_site_aniso_U_11
_atom_site_aniso_U_22
_atom_site_aniso_U_33
_atom_site_aniso_U_23
_atom_site_aniso_U_13
_atom_site_aniso_U_12
Ru1 0.01636(9) 0.02132(9) 0.01739(9) -0.00001(6) -0.00062(6) -0.01084(7)
S1 0.0200(3) 0.0197(2) 0.0261(3) -0.0026(2) 0.0006(2) -0.0091(2)
S2 0.0258(3) 0.0234(3) 0.0216(3) -0.0011(2) -0.0042(2) -0.0127(2)
P1 0.0158(2) 0.0243(3) 0.0172(3) -0.0002(2) -0.0008(2) -0.0109(2)
O1 0.0204(9) 0.0398(11) 0.0405(11) -0.0061(9) 0.0014(8) -0.0070(8)
N1 0.0201(9) 0.0240(10) 0.0211(9) -0.0021(8) 0.0012(7) -0.0123(8)
N2 0.0189(9) 0.0263(10) 0.0256(10) -0.0035(8) 0.0015(8) -0.0082(8)
N3 0.0219(9) 0.0198(9) 0.0196(9) 0.0000(7) -0.0004(7) -0.0088(8)
N4 0.0249(10) 0.0266(10) 0.0207(10) -0.0022(8) -0.0023(8) -0.0077(8)
C1 0.0226(12) 0.0271(11) 0.0176(10) 0.0021(9) -0.0018(8) -0.0173(10)
C2 0.0194(11) 0.0283(12) 0.0222(11) -0.0018(9) -0.0023(9) -0.0108(9)
C3 0.0240(11) 0.0266(12) 0.0290(12) -0.0014(10) -0.0013(9) -0.0144(10)
C4 0.0242(11) 0.0236(11) 0.0274(12) 0.0011(9) -0.0029(9) -0.0136(10)
C5 0.0354(14) 0.0356(14) 0.0441(16) -0.0126(12) 0.0098(12) -0.0204(12)
C6 0.0395(16) 0.0475(18) 0.054(2) -0.0136(15) 0.0182(14) -0.0280(14)
C7 0.0388(15) 0.0374(15) 0.0506(18) -0.0027(13) 0.0017(13) -0.0266(13)
C8 0.0322(13) 0.0240(12) 0.0417(15) -0.0049(11) -0.0094(11) -0.0115(11)
C9 0.0246(12) 0.0260(12) 0.0303(13) -0.0009(10) -0.0024(10) -0.0096(10)
C11 0.0178(10) 0.0213(11) 0.0202(11) -0.0020(9) -0.0002(8) -0.0048(9)
C12 0.0330(13) 0.0245(12) 0.0230(12) 0.0039(9) 0.0004(10) -0.0144(10)
C13 0.0320(13) 0.0254(12) 0.0223(12) 0.0039(9) -0.0002(10) -0.0109(10)
C14 0.0421(15) 0.0418(15) 0.0241(13) -0.0066(11) -0.0066(11) -0.0167(13)
C15 0.0209(11) 0.0243(11) 0.0179(10) -0.0026(8) -0.0003(8) -0.0106(9)
C16 0.0265(12) 0.0283(12) 0.0282(12) -0.0034(10) 0.0032(10) -0.0176(10)
C17 0.0219(11) 0.0330(13) 0.0306(13) -0.0045(10) 0.0033(10) -0.0161(10)
C18 0.0220(12) 0.0295(13) 0.0428(16) -0.0029(11) 0.0000(11) -0.0032(10)
C21 0.0177(10) 0.0277(12) 0.0225(11) 0.0026(9) -0.0002(8) -0.0136(9)
C22 0.0228(11) 0.0290(12) 0.0250(12) 0.0004(10) -0.0028(9) -0.0144(10)
C23 0.0274(12) 0.0275(12) 0.0364(14) -0.0025(11) -0.0001(11) -0.0144(10)
C24 0.0245(12) 0.0291(13) 0.0340(14) 0.0092(11) -0.0034(10) -0.0123(10)
C25 0.0248(12) 0.0380(14) 0.0224(12) 0.0056(10) -0.0040(9) -0.0150(11)
C26 0.0222(11) 0.0326(13) 0.0225(12) -0.0015(10) -0.0012(9) -0.0129(10)
C27 0.0212(11) 0.0295(12) 0.0168(10) 0.0000(9) -0.0008(8) -0.0149(9)
C28 0.0214(11) 0.0286(12) 0.0227(11) -0.0042(9) 0.0002(9) -0.0130(10)
C29 0.0207(11) 0.0415(14) 0.0306(13) -0.0074(11) 0.0005(10) -0.0169(11)
C30 0.0337(14) 0.0396(14) 0.0309(13) -0.0049(11) 0.0001(11) -0.0257(12)
C31 0.0344(14) 0.0274(12) 0.0297(13) -0.0017(10) -0.0038(10) -0.0168(11)
C32 0.0228(11) 0.0285(12) 0.0254(12) -0.0031(9) -0.0035(9) -0.0110(10)
C33 0.0184(11) 0.0328(13) 0.0212(11) 0.0012(10) -0.0005(9) -0.0101(10)
C34 0.0311(14) 0.0503(17) 0.0302(14) -0.0124(12) 0.0064(11) -0.0198(13)
C35 0.0430(17) 0.060(2) 0.0358(16) -0.0206(15) 0.0103(13) -0.0169(15)
C36 0.0274(14) 0.074(2) 0.0312(15) -0.0083(15) 0.0117(12) -0.0154(15)
C37 0.0266(14) 0.079(2) 0.0315(15) -0.0062(15) 0.0059(11) -0.0283(15)
C38 0.0298(13) 0.0545(17) 0.0229(12) -0.0044(12) 0.0030(10) -0.0251(13)
B1 0.0206(12) 0.0234(12) 0.0182(12) -0.0032(9) 0.0007(9) -0.0094(10)
Cl52 0.0434(4) 0.0614(5) 0.0474(4) -0.0186(4) 0.0059(3) -0.0306(4)
Cl53 0.0545(4) 0.0332(3) 0.0388(4) -0.0009(3) 0.0034(3) -0.0115(3)
Cl54 0.0401(4) 0.0495(4) 0.0350(4) -0.0056(3) 0.0077(3) -0.0210(3)
C51 0.0352(14) 0.0309(13) 0.0314(14) -0.0085(11) 0.0056(11) -0.0143(11)

loop_
_atom_type_symbol
_atom_type_description
_atom_type_scat_dispersion_real
_atom_type_scat_dispersion_imag
_atom_type_scat_source
C C 0.0181 0.0091 'International Tables Vol C Tables 4.2.6.8 and 6.1.1.4'
H H 0.0000 0.0000 'International Tables Vol C Tables 4.2.6.8 and 6.1.1.4'
B B 0.0090 0.0039 'International Tables Vol C Tables 4.2.6.8 and 6.1.1.4'
Cl Cl 0.3639 0.7018 'International Tables Vol C Tables 4.2.6.8 and 6.1.1.4'
N N 0.0311 0.0180 'International Tables Vol C Tables 4.2.6.8 and 6.1.1.4'
O O 0.0492 0.0322 'International Tables Vol C Tables 4.2.6.8 and 6.1.1.4'
P P 0.2955 0.4335 'International Tables Vol C Tables 4.2.6.8 and 6.1.1.4'
Ru Ru 0.0552 3.2960 'International Tables Vol C Tables 4.2.6.8 and 6.1.1.4'
S S 0.3331 0.5567 'International Tables Vol C Tables 4.2.6.8 and 6.1.1.4'

loop_
_exptl_crystal_face_index_h
_exptl_crystal_face_index_k
_exptl_crystal_face_index_l
_exptl_crystal_face_perp_dist
-3 3 7 0.0310
2 4 -8 0.0290
3 -5 -4 0.0327
-1 -7 -4 0.0219
1 7 4 0.0219
6 2 5 0.0462
-6 -2 -5 0.0462
-3 -4 7 0.0255

loop_
_geom_angle_atom_site_label_1
_geom_angle_atom_site_label_2
_geom_angle_atom_site_label_3
_geom_angle
S1 Ru1 H1A 93.0(14)
S2 Ru1 S1 89.82(2)
S2 Ru1 H1A 95.2(14)
P1 Ru1 S1 87.20(2)
P1 Ru1 S2 176.25(2)
P1 Ru1 H1A 87.2(14)
C1 Ru1 S1 177.07(7)
C1 Ru1 S2 88.38(7)
C1 Ru1 P1 94.69(7)
C1 Ru1 C2 88.74(10)
C1 Ru1 H1A 84.8(14)
C2 Ru1 S1 93.46(7)
C2 Ru1 S2 86.31(7)
C2 Ru1 P1 91.60(7)
C2 Ru1 H1A 173.3(14)
C15 S1 Ru1 102.55(8)
C11 S2 Ru1 102.62(9)
C21 P1 Ru1 120.72(9)
C27 P1 Ru1 109.79(8)
C27 P1 C21 103.00(11)
C27 P1 C33 106.33(12)
C33 P1 Ru1 115.02(8)
C33 P1 C21 100.46(11)
C15 N1 C16 107.9(2)
C15 N1 B1 127.2(2)
C16 N1 B1 124.2(2)
C15 N2 C17 109.1(2)
C15 N2 C18 124.9(2)
C17 N2 C18 125.7(2)
C11 N3 C12 107.7(2)
C11 N3 B1 130.1(2)
C12 N3 B1 121.8(2)
C11 N4 C13 108.8(2)
C11 N4 C14 126.0(2)
C13 N4 C14 125.0(2)
O1 C1 Ru1 177.1(2)
C3 C2 Ru1 174.2(2)
C2 C3 C4 174.7(3)
C5 C4 C3 119.5(2)
C5 C4 C9 118.1(2)
C9 C4 C3 122.3(2)
C4 C5 H5 119.5
C6 C5 C4 121.0(3)
C6 C5 H5 119.5
C5 C6 H6 119.9
C5 C6 C7 120.1(3)
C7 C6 H6 119.9
C6 C7 H7 120.2
C8 C7 C6 119.5(3)
C8 C7 H7 120.2
C7 C8 H8 119.7
C7 C8 C9 120.6(3)
C9 C8 H8 119.7
C4 C9 H9 119.7
C8 C9 C4 120.6(3)
C8 C9 H9 119.7
N3 C11 S2 127.23(18)
N3 C11 N4 108.0(2)
N4 C11 S2 124.78(19)
N3 C12 H12 125.9
C13 C12 N3 108.2(2)
C13 C12 H12 125.9
N4 C13 H13 126.4
C12 C13 N4 107.2(2)
C12 C13 H13 126.4
N4 C14 H14A 109.5
N4 C14 H14B 109.5
N4 C14 H14C 109.5
H14A C14 H14B 109.5
H14A C14 H14C 109.5
H14B C14 H14C 109.5
N1 C15 S1 127.79(18)
N1 C15 N2 107.7(2)
N2 C15 S1 124.43(19)
N1 C16 H16 125.9
C17 C16 N1 108.3(2)
C17 C16 H16 125.9
N2 C17 H17 126.5
C16 C17 N2 107.0(2)
C16 C17 H17 126.5
N2 C18 H18A 109.5
N2 C18 H18B 109.5
N2 C18 H18C 109.5
H18A C18 H18B 109.5
H18A C18 H18C 109.5
H18B C18 H18C 109.5
C22 C21 P1 122.76(19)
C22 C21 C26 119.2(2)
C26 C21 P1 118.0(2)
C21 C22 H22 120.1
C21 C22 C23 119.9(2)
C23 C22 H22 120.1
C22 C23 H23 119.8
C24 C23 C22 120.5(3)
C24 C23 H23 119.8
C23 C24 H24 120.0
C25 C24 C23 119.9(2)
C25 C24 H24 120.0
C24 C25 H25 120.1
C24 C25 C26 119.7(3)
C26 C25 H25 120.1
C21 C26 H26 119.6
C25 C26 C21 120.8(3)
C25 C26 H26 119.6
C28 C27 P1 120.53(19)
C32 C27 P1 119.92(18)
C32 C27 C28 118.9(2)
C27 C28 H28 120.0
C29 C28 C27 120.0(2)
C29 C28 H28 120.0
C28 C29 H29 119.8
C30 C29 C28 120.3(2)
C30 C29 H29 119.8
C29 C30 H30 120.0
C31 C30 C29 119.9(2)
C31 C30 H30 120.0
C30 C31 H31 119.9
C30 C31 C32 120.2(3)
C32 C31 H31 119.9
C27 C32 H32 119.7
C31 C32 C27 120.6(2)
C31 C32 H32 119.7
C34 C33 P1 124.9(2)
C38 C33 P1 116.3(2)
C38 C33 C34 118.8(2)
C33 C34 H34 120.0
C35 C34 C33 120.0(3)
C35 C34 H34 120.0
C34 C35 H35 119.7
C36 C35 C34 120.6(3)
C36 C35 H35 119.7
C35 C36 H36 120.2
C37 C36 C35 119.6(3)
C37 C36 H36 120.2
C36 C37 H37 119.8
C36 C37 C38 120.4(3)
C38 C37 H37 119.8
C33 C38 H38 119.7
C37 C38 C33 120.6(3)
C37 C38 H38 119.7
N1 B1 N3 110.45(19)
N1 B1 H1A 111.8(19)
N1 B1 H1B 111(2)
N3 B1 H1A 114(2)
N3 B1 H1B 109(2)
H1A B1 H1B 101(3)
Cl52 C51 H51 108.5
Cl53 C51 Cl52 110.93(16)
Cl53 C51 H51 108.5
Cl54 C51 Cl52 109.83(16)
Cl54 C51 Cl53 110.46(16)
Cl54 C51 H51 108.5

loop_
_geom_bond_atom_site_label_1
_geom_bond_atom_site_label_2
_geom_bond_distance
Ru1 S1 2.4656(6)
Ru1 S2 2.4321(6)
Ru1 P1 2.3228(6)
Ru1 C1 1.864(2)
Ru1 C2 2.028(3)
Ru1 H1A 1.74(4)
S1 C15 1.714(2)
S2 C11 1.711(2)
P1 C21 1.838(2)
P1 C27 1.825(2)
P1 C33 1.835(3)
O1 C1 1.131(3)
N1 C15 1.345(3)
N1 C16 1.393(3)
N1 B1 1.537(3)
N2 C15 1.356(3)
N2 C17 1.378(3)
N2 C18 1.457(3)
N3 C11 1.347(3)
N3 C12 1.398(3)
N3 B1 1.547(3)
N4 C11 1.358(3)
N4 C13 1.381(3)
N4 C14 1.452(3)
C2 C3 1.200(4)
C3 C4 1.448(3)
C4 C5 1.401(4)
C4 C9 1.401(4)
C5 H5 0.9300
C5 C6 1.387(4)
C6 H6 0.9300
C6 C7 1.392(5)
C7 H7 0.9300
C7 C8 1.381(4)
C8 H8 0.9300
C8 C9 1.389(4)
C9 H9 0.9300
C12 H12 0.9300
C12 C13 1.341(4)
C13 H13 0.9300
C14 H14A 0.9600
C14 H14B 0.9600
C14 H14C 0.9600
C16 H16 0.9300
C16 C17 1.342(4)
C17 H17 0.9300
C18 H18A 0.9600
C18 H18B 0.9600
C18 H18C 0.9600
C21 C22 1.394(4)
C21 C26 1.397(4)
C22 H22 0.9300
C22 C23 1.395(4)
C23 H23 0.9300
C23 C24 1.389(4)
C24 H24 0.9300
C24 C25 1.388(4)
C25 H25 0.9300
C25 C26 1.390(4)
C26 H26 0.9300
C27 C28 1.400(3)
C27 C32 1.396(4)
C28 H28 0.9300
C28 C29 1.397(3)
C29 H29 0.9300
C29 C30 1.386(4)
C30 H30 0.9300
C30 C31 1.381(4)
C31 H31 0.9300
C31 C32 1.391(4)
C32 H32 0.9300
C33 C34 1.397(4)
C33 C38 1.393(4)
C34 H34 0.9300
C34 C35 1.390(4)
C35 H35 0.9300
C35 C36 1.387(5)
C36 H36 0.9300
C36 C37 1.375(5)
C37 H37 0.9300
C37 C38 1.388(4)
C38 H38 0.9300
B1 H1A 1.24(4)
B1 H1B 1.19(4)
Cl52 C51 1.769(3)
Cl53 C51 1.761(3)
Cl54 C51 1.754(3)
C51 H51 0.9800

loop_
_exptl_oxdiff_crystal_face_indexfrac_h
_exptl_oxdiff_crystal_face_indexfrac_k
_exptl_oxdiff_crystal_face_indexfrac_l
_exptl_oxdiff_crystal_face_x
_exptl_oxdiff_crystal_face_y
_exptl_oxdiff_crystal_face_z
-3.0000 3.0001 7.0015 -0.1090 -0.5862 0.7313
2.0000 4.0001 -7.9980 0.2138 0.8794 0.4369
3.0000 -5.0001 -4.0026 0.1017 0.2721 -1.0526
-1.0000 -7.0002 -4.0030 -0.4515 0.0158 -0.9135
1.0000 7.0002 4.0030 0.4515 -0.0158 0.9135
6.0000 2.0000 5.0000 0.8998 -0.0527 -0.3937
-6.0000 -2.0000 -5.0000 -0.8998 0.0527 0.3937
-3.0000 -4.0001 6.9981 -0.3555 -0.8449 -0.3201
